data_7242661
loop_
_publ_author_name
'Jin, Jian-Ce'
'Lin, Yang-Peng'
'Lin, Li-Fang'
'Xiao, Cao'
'Song, Ying'
'Shen, Nan-Nan'
'Gong, Liao-Kuo'
'Zhang, Zhi-Zhuan'
'Du, Ke-Zhao'
'Huang, Xiao-Ying'

_publ_section_title
;
 2,2&#x2032;-Bipyridyl-1,1&#x2032;-dioxide based bismuth(iii) bromide
 hybrids: studies on crystal structure and luminescence
;
_journal_issue 20
_journal_name_full CrystEngComm
_journal_page_first 3744
_journal_page_last 3752
_journal_paper_doi 10.1039/D1CE00362C
_journal_volume 23
_journal_year 2021
_chemical_formula_sum 'C21 H17.5 Bi2 Br6 N4.5 O4'
_chemical_formula_weight 1294.31
_space_group_crystal_system monoclinic
_space_group_IT_number 15
_space_group_name_Hall '-C 2yc'
_space_group_name_H-M_alt 'C 1 2/c 1'
_atom_sites_solution_hydrogens geom
_audit_creation_method SHELXL-2018/3
_audit_update_record
;
2021-01-07 deposited with the CCDC.	2021-04-15 downloaded from the CCDC.
;
_cell_angle_alpha 90
_cell_angle_beta 98.96(3)
_cell_angle_gamma 90
_cell_formula_units_Z 8
_cell_length_a 16.702(3)
_cell_length_b 13.373(3)
_cell_length_c 27.508(6)
_cell_measurement_reflns_used 9995
_cell_measurement_temperature 150(2)
_cell_measurement_theta_max 25.73
_cell_measurement_theta_min 2.83
_cell_volume 6069(2)
_computing_structure_refinement 'SHELXL-2018/3 (Sheldrick, 2018)'
_computing_structure_solution 'SHELXT 2014/5 (Sheldrick, 2014)'
_diffrn_ambient_temperature 150(2)
_diffrn_measured_fraction_theta_full 0.998
_diffrn_measured_fraction_theta_max 0.996
_diffrn_measurement_device_type 'Bruker APEX-II CCD'
_diffrn_radiation_type MoK\a
_diffrn_radiation_wavelength 0.71073
_diffrn_reflns_av_R_equivalents 0.0545
_diffrn_reflns_av_unetI/netI 0.0465
_diffrn_reflns_Laue_measured_fraction_full 0.998
_diffrn_reflns_Laue_measured_fraction_max 0.996
_diffrn_reflns_limit_h_max 20
_diffrn_reflns_limit_h_min -20
_diffrn_reflns_limit_k_max 14
_diffrn_reflns_limit_k_min -16
_diffrn_reflns_limit_l_max 33
_diffrn_reflns_limit_l_min -25
_diffrn_reflns_number 22722
_diffrn_reflns_point_group_measured_fraction_full 0.998
_diffrn_reflns_point_group_measured_fraction_max 0.996
_diffrn_reflns_theta_full 25.242
_diffrn_reflns_theta_max 25.746
_diffrn_reflns_theta_min 2.582
_exptl_absorpt_coefficient_mu 19.519
_exptl_absorpt_correction_T_max 0.008
_exptl_absorpt_correction_T_min 0.002
_exptl_absorpt_correction_type multi-scan
_exptl_crystal_colour yellow
_exptl_crystal_density_diffrn 2.833
_exptl_crystal_description block
_exptl_crystal_F_000 4664
_exptl_crystal_size_max 0.350
_exptl_crystal_size_mid 0.300
_exptl_crystal_size_min 0.250
_refine_diff_density_max 1.758
_refine_diff_density_min -1.359
_refine_diff_density_rms 0.245
_refine_ls_extinction_coef 0.000149(11)
_refine_ls_extinction_expression Fc^*^=kFc[1+0.001xFc^2^\l^3^/sin(2\q)]^-1/4^
_refine_ls_extinction_method 'SHELXL-2018/3 (Sheldrick 2018)'
_refine_ls_goodness_of_fit_ref 1.037
_refine_ls_hydrogen_treatment constr
_refine_ls_matrix_type full
_refine_ls_number_parameters 354
_refine_ls_number_reflns 5783
_refine_ls_number_restraints 27
_refine_ls_restrained_S_all 1.040
_refine_ls_R_factor_all 0.0359
_refine_ls_R_factor_gt 0.0295
_refine_ls_shift/su_max 0.002
_refine_ls_shift/su_mean 0.000
_refine_ls_structure_factor_coef Fsqd
_refine_ls_weighting_details 'w=1/[\s^2^(Fo^2^)+(0.0350P)^2^+4.0000P] where P=(Fo^2^+2Fc^2^)/3'
_refine_ls_weighting_scheme calc
_refine_ls_wR_factor_gt 0.0666
_refine_ls_wR_factor_ref 0.0688
_reflns_Friedel_coverage 0.000
_reflns_number_gt 5189
_reflns_number_total 5783
_reflns_threshold_expression 'I > 2\s(I)'
_cod_data_source_file d1ce00362c2.cif
_cod_data_source_block ck
_cod_depositor_comments 'Adding full bibliography for 7242660--7242662.cif.'
_cod_original_sg_symbol_H-M 'C 2/c'
_cod_original_formula_sum 'C21 H17.50 Bi2 Br6 N4.50 O4'
_cod_database_code 7242661
_shelx_shelxl_version_number 2018/3
_shelx_space_group_comment
;
The symmetry employed for this shelxl refinement is uniquely defined
by the following loop, which should always be used as a source of
symmetry information in preference to the above space-group names.
They are only intended as comments.
;
_shelx_estimated_absorpt_t_min 0.056
_shelx_estimated_absorpt_t_max 0.085

loop_
_space_group_symop_operation_xyz
'x, y, z'
'-x, y, -z+1/2'
'x+1/2, y+1/2, z'
'-x+1/2, y+1/2, -z+1/2'
'-x, -y, -z'
'x, -y, z-1/2'
'-x+1/2, -y+1/2, -z'
'x+1/2, -y+1/2, z-1/2'

loop_
_atom_site_label
_atom_site_type_symbol
_atom_site_fract_x
_atom_site_fract_y
_atom_site_fract_z
_atom_site_U_iso_or_equiv
_atom_site_adp_type
_atom_site_occupancy
_atom_site_site_symmetry_order
_atom_site_calc_flag
_atom_site_refinement_flags_posn
_atom_site_refinement_flags_adp
_atom_site_refinement_flags_occupancy
_atom_site_disorder_assembly
_atom_site_disorder_group
Bi1 Bi 0.75420(2) 0.47439(2) 0.29231(2) 0.01189(8) Uani 1 1 d . . . . .
Bi2 Bi 0.71457(2) 0.50584(2) 0.43351(2) 0.01122(8) Uani 1 1 d . . . . .
Br1 Br 0.61679(3) 0.50568(4) 0.22202(2) 0.01877(14) Uani 1 1 d . . . . .
Br2 Br 0.77437(4) 0.28802(5) 0.26246(2) 0.02495(15) Uani 1 1 d . . . . .
Br3 Br 0.86674(3) 0.54604(5) 0.24042(2) 0.02476(16) Uani 1 1 d . . . . .
Br4 Br 0.86967(3) 0.47134(5) 0.38413(2) 0.02403(16) Uani 1 1 d . . . . .
Br5 Br 0.79052(4) 0.51013(5) 0.52989(2) 0.02368(16) Uani 1 1 d . . . . .
Br6 Br 0.55994(4) 0.51159(5) 0.44477(3) 0.02554(16) Uani 1 1 d . . . . .
O1 O 0.6727(2) 0.3965(3) 0.35238(14) 0.0154(9) Uani 1 1 d . . . . .
O2 O 0.7042(2) 0.3321(3) 0.45177(14) 0.0168(9) Uani 1 1 d . . . . .
O3 O 0.6925(2) 0.6060(3) 0.35164(13) 0.0148(8) Uani 1 1 d . . . . .
O4 O 0.7092(2) 0.6835(3) 0.44725(14) 0.0182(9) Uani 1 1 d . . . . .
N1 N 0.6210(3) 0.3198(4) 0.34831(16) 0.0132(10) Uani 1 1 d . . . . .
N2 N 0.7569(3) 0.2710(4) 0.43377(17) 0.0141(10) Uani 1 1 d . . . . .
N3 N 0.6378(3) 0.6797(4) 0.34474(16) 0.0126(10) Uani 1 1 d . . . . .
N4 N 0.7644(3) 0.7398(4) 0.42967(16) 0.0147(11) Uani 1 1 d . . . . .
C1 C 0.5457(3) 0.3324(5) 0.3229(2) 0.0189(13) Uani 1 1 d . . . . .
H1 H 0.531167 0.394686 0.307382 0.023 Uiso 1 1 calc R U . . .
C2 C 0.4898(3) 0.2564(5) 0.3193(2) 0.0242(15) Uani 1 1 d . . . . .
H2 H 0.437059 0.265799 0.301252 0.029 Uiso 1 1 calc R U . . .
C3 C 0.5113(3) 0.1651(5) 0.3422(2) 0.0235(14) Uani 1 1 d . . . . .
H3 H 0.473443 0.111793 0.340741 0.028 Uiso 1 1 calc R U . . .
C4 C 0.5896(3) 0.1546(5) 0.3673(2) 0.0193(13) Uani 1 1 d . . . . .
H4 H 0.605160 0.093094 0.383362 0.023 Uiso 1 1 calc R U . . .
C5 C 0.6453(3) 0.2312(4) 0.3695(2) 0.0147(12) Uani 1 1 d . . . . .
C6 C 0.7299(3) 0.2185(4) 0.3924(2) 0.0143(12) Uani 1 1 d . . . . .
C7 C 0.7822(4) 0.1539(4) 0.3738(2) 0.0183(13) Uani 1 1 d . . . . .
H7 H 0.764103 0.116400 0.344836 0.022 Uiso 1 1 calc R U . . .
C8 C 0.8612(4) 0.1440(5) 0.3976(2) 0.0224(14) Uani 1 1 d . . . . .
H8 H 0.897642 0.099871 0.385065 0.027 Uiso 1 1 calc R U . . .
C9 C 0.8865(4) 0.1989(5) 0.4397(2) 0.0265(15) Uani 1 1 d . . . . .
H9 H 0.940493 0.192673 0.456387 0.032 Uiso 1 1 calc R U . . .
C10 C 0.8336(3) 0.2621(5) 0.4574(2) 0.0188(13) Uani 1 1 d . . . . .
H10 H 0.850860 0.299935 0.486383 0.023 Uiso 1 1 calc R U . . .
C11 C 0.5618(3) 0.6597(5) 0.3221(2) 0.0178(13) Uani 1 1 d . . . . .
H11 H 0.547090 0.593268 0.312181 0.021 Uiso 1 1 calc R U . . .
C12 C 0.5056(3) 0.7352(5) 0.3135(2) 0.0235(15) Uani 1 1 d . . . . .
H12 H 0.451758 0.721000 0.298316 0.028 Uiso 1 1 calc R U . . .
C13 C 0.5279(4) 0.8323(5) 0.3271(2) 0.0283(16) Uani 1 1 d . . . . .
H13 H 0.490499 0.885824 0.319880 0.034 Uiso 1 1 calc R U . . .
C14 C 0.6056(4) 0.8497(5) 0.3513(2) 0.0248(15) Uani 1 1 d . . . . .
H14 H 0.621270 0.915631 0.361482 0.030 Uiso 1 1 calc R U . . .
C15 C 0.6600(3) 0.7734(4) 0.3607(2) 0.0145(12) Uani 1 1 d . . . . .
C16 C 0.7435(3) 0.7885(4) 0.3865(2) 0.0146(12) Uani 1 1 d . . . . .
C17 C 0.7972(3) 0.8514(4) 0.3695(2) 0.0169(13) Uani 1 1 d . . . . .
H17 H 0.782350 0.886237 0.339346 0.020 Uiso 1 1 calc R U . . .
C18 C 0.8734(4) 0.8640(5) 0.3966(2) 0.0221(14) Uani 1 1 d . . . . .
H18 H 0.911296 0.907377 0.384924 0.027 Uiso 1 1 calc R U . . .
C19 C 0.8948(3) 0.8142(5) 0.4404(2) 0.0226(14) Uani 1 1 d . . . . .
H19 H 0.946902 0.823239 0.459337 0.027 Uiso 1 1 calc R U . . .
C20 C 0.8389(3) 0.7504(5) 0.4565(2) 0.0193(13) Uani 1 1 d . . . . .
H20 H 0.852968 0.714277 0.486317 0.023 Uiso 1 1 calc R U . . .
N5 N 1.0011(10) 0.5636(9) 0.4958(6) 0.025(3) Uani 0.5 1 d D U P A -1
C21 C 1.0104(18) 0.4783(13) 0.501(2) 0.125(11) Uani 0.5 1 d D U P A -1
C22 C 0.9949(8) 0.3683(9) 0.5125(6) 0.047(4) Uani 0.5 1 d D U P A -1
H22A H 0.992335 0.328278 0.482467 0.070 Uiso 0.5 1 calc R U P A -1
H22C H 0.943487 0.362670 0.525246 0.070 Uiso 0.5 1 calc R U P A -1
H22D H 1.039132 0.343694 0.537300 0.070 Uiso 0.5 1 calc R U P A -1

loop_
_atom_site_aniso_label
_atom_site_aniso_U_11
_atom_site_aniso_U_22
_atom_site_aniso_U_33
_atom_site_aniso_U_23
_atom_site_aniso_U_13
_atom_site_aniso_U_12
Bi1 0.01428(11) 0.01106(14) 0.01073(12) 0.00038(8) 0.00316(8) -0.00012(8)
Bi2 0.01515(12) 0.00837(13) 0.01080(12) 0.00010(8) 0.00410(8) -0.00036(8)
Br1 0.0180(3) 0.0197(4) 0.0179(3) -0.0009(2) 0.0004(2) 0.0027(2)
Br2 0.0421(3) 0.0115(3) 0.0225(3) 0.0009(2) 0.0085(3) 0.0057(3)
Br3 0.0239(3) 0.0296(4) 0.0228(3) 0.0050(3) 0.0096(2) -0.0066(3)
Br4 0.0163(3) 0.0364(4) 0.0191(3) 0.0064(3) 0.0022(2) -0.0014(3)
Br5 0.0328(3) 0.0233(4) 0.0133(3) 0.0001(2) -0.0015(2) 0.0002(3)
Br6 0.0160(3) 0.0249(4) 0.0375(4) -0.0032(3) 0.0095(3) -0.0015(2)
O1 0.0220(19) 0.009(2) 0.016(2) -0.0010(16) 0.0070(16) -0.0082(17)
O2 0.0213(19) 0.016(2) 0.015(2) 0.0006(17) 0.0105(16) 0.0022(18)
O3 0.0195(18) 0.010(2) 0.015(2) 0.0016(16) 0.0013(15) 0.0051(17)
O4 0.026(2) 0.012(2) 0.018(2) -0.0021(17) 0.0090(17) -0.0026(18)
N1 0.018(2) 0.011(3) 0.013(2) 0.0008(19) 0.0083(18) 0.001(2)
N2 0.020(2) 0.007(3) 0.016(2) 0.004(2) 0.0077(19) 0.003(2)
N3 0.016(2) 0.011(3) 0.011(2) -0.0013(19) 0.0033(18) 0.001(2)
N4 0.023(2) 0.008(3) 0.014(3) 0.000(2) 0.005(2) -0.004(2)
C1 0.017(3) 0.017(4) 0.022(3) 0.000(3) 0.001(2) 0.001(3)
C2 0.016(3) 0.028(4) 0.028(4) -0.005(3) 0.004(3) -0.007(3)
C3 0.023(3) 0.018(4) 0.031(4) -0.002(3) 0.009(3) -0.009(3)
C4 0.026(3) 0.012(3) 0.020(3) 0.002(2) 0.006(2) -0.002(3)
C5 0.021(3) 0.008(3) 0.017(3) -0.005(2) 0.011(2) 0.001(2)
C6 0.021(3) 0.004(3) 0.019(3) 0.002(2) 0.006(2) -0.001(2)
C7 0.030(3) 0.008(3) 0.018(3) -0.002(2) 0.007(2) -0.002(3)
C8 0.030(3) 0.009(3) 0.029(4) 0.005(3) 0.008(3) 0.013(3)
C9 0.028(3) 0.021(4) 0.029(4) 0.006(3) 0.000(3) 0.007(3)
C10 0.029(3) 0.012(3) 0.013(3) 0.001(2) -0.002(2) 0.000(3)
C11 0.021(3) 0.017(3) 0.016(3) 0.001(2) 0.004(2) -0.007(3)
C12 0.016(3) 0.032(4) 0.023(3) -0.002(3) 0.001(2) 0.000(3)
C13 0.028(3) 0.026(4) 0.030(4) -0.003(3) 0.003(3) 0.015(3)
C14 0.032(3) 0.012(3) 0.028(4) -0.003(3) -0.004(3) 0.006(3)
C15 0.022(3) 0.008(3) 0.015(3) -0.002(2) 0.008(2) -0.002(2)
C16 0.022(3) 0.004(3) 0.018(3) -0.005(2) 0.002(2) 0.000(2)
C17 0.025(3) 0.009(3) 0.019(3) 0.001(2) 0.009(2) -0.001(3)
C18 0.027(3) 0.017(4) 0.025(3) -0.004(3) 0.011(3) -0.010(3)
C19 0.021(3) 0.017(4) 0.029(4) -0.006(3) 0.001(3) 0.000(3)
C20 0.024(3) 0.015(3) 0.018(3) -0.005(3) 0.004(2) 0.002(3)
N5 0.024(3) 0.024(3) 0.026(3) 0.001(2) 0.0025(19) -0.002(2)
C21 0.069(19) 0.16(3) 0.125(18) -0.02(2) -0.057(17) 0.06(2)
C22 0.036(8) 0.010(8) 0.085(11) 0.010(8) -0.023(8) 0.004(6)

loop_
_atom_type_symbol
_atom_type_description
_atom_type_scat_dispersion_real
_atom_type_scat_dispersion_imag
_atom_type_scat_source
C C 0.0033 0.0016 'International Tables Vol C Tables 4.2.6.8 and 6.1.1.4'
H H 0.0000 0.0000 'International Tables Vol C Tables 4.2.6.8 and 6.1.1.4'
Bi Bi -4.1077 10.2566 'International Tables Vol C Tables 4.2.6.8 and 6.1.1.4'
Br Br -0.2901 2.4595 'International Tables Vol C Tables 4.2.6.8 and 6.1.1.4'
N N 0.0061 0.0033 'International Tables Vol C Tables 4.2.6.8 and 6.1.1.4'
O O 0.0106 0.0060 'International Tables Vol C Tables 4.2.6.8 and 6.1.1.4'

loop_
_geom_angle_atom_site_label_1
_geom_angle_atom_site_label_2
_geom_angle_atom_site_label_3
_geom_angle
_geom_angle_site_symmetry_1
_geom_angle_site_symmetry_3
_geom_angle_publ_flag
O1 Bi1 Br2 85.57(9) . . ?
O1 Bi1 Br3 168.88(8) . . ?
Br2 Bi1 Br3 92.12(3) . . ?
O1 Bi1 O3 65.11(13) . . ?
Br2 Bi1 O3 150.68(9) . . ?
Br3 Bi1 O3 116.63(9) . . ?
O1 Bi1 Br1 92.65(8) . . ?
Br2 Bi1 Br1 93.24(2) . . ?
Br3 Bi1 Br1 98.34(2) . . ?
O3 Bi1 Br1 88.34(7) . . ?
O1 Bi1 Br4 77.26(8) . . ?
Br2 Bi1 Br4 98.92(2) . . ?
Br3 Bi1 Br4 92.39(2) . . ?
O3 Bi1 Br4 75.57(7) . . ?
Br1 Bi1 Br4 163.47(2) . . ?
O2 Bi2 O4 156.97(14) . . ?
O2 Bi2 O3 132.74(13) . . ?
O4 Bi2 O3 67.90(13) . . ?
O2 Bi2 Br6 84.25(9) . . ?
O4 Bi2 Br6 83.81(9) . . ?
O3 Bi2 Br6 94.42(9) . . ?
O2 Bi2 O1 67.96(12) . . ?
O4 Bi2 O1 131.30(13) . . ?
O3 Bi2 O1 64.78(13) . . ?
Br6 Bi2 O1 88.88(8) . . ?
O2 Bi2 Br5 81.70(9) . . ?
O4 Bi2 Br5 81.46(9) . . ?
O3 Bi2 Br5 143.67(9) . . ?
Br6 Bi2 Br5 101.42(3) . . ?
O1 Bi2 Br5 146.87(9) . . ?
O2 Bi2 Br4 92.27(9) . . ?
O4 Bi2 Br4 105.43(10) . . ?
O3 Bi2 Br4 73.49(8) . . ?
Br6 Bi2 Br4 159.95(2) . . ?
O1 Bi2 Br4 71.59(8) . . ?
Br5 Bi2 Br4 97.59(3) . . ?
Bi1 Br4 Bi2 83.94(2) . . ?
N1 O1 Bi1 132.1(3) . . ?
N1 O1 Bi2 125.0(3) . . ?
Bi1 O1 Bi2 102.92(13) . . ?
N2 O2 Bi2 116.0(3) . . ?
N3 O3 Bi2 120.3(3) . . ?
N3 O3 Bi1 135.1(3) . . ?
Bi2 O3 Bi1 99.88(13) . . ?
N4 O4 Bi2 117.0(3) . . ?
O1 N1 C1 119.0(5) . . ?
O1 N1 C5 119.4(4) . . ?
C1 N1 C5 121.6(5) . . ?
C10 N2 O2 120.0(5) . . ?
C10 N2 C6 121.8(5) . . ?
O2 N2 C6 118.1(4) . . ?
O3 N3 C11 119.5(5) . . ?
O3 N3 C15 119.1(4) . . ?
C11 N3 C15 121.4(5) . . ?
O4 N4 C20 119.3(5) . . ?
O4 N4 C16 119.4(4) . . ?
C20 N4 C16 121.2(5) . . ?
N1 C1 C2 120.8(6) . . ?
C1 C2 C3 119.4(5) . . ?
C4 C3 C2 118.1(6) . . ?
C5 C4 C3 121.5(6) . . ?
N1 C5 C4 118.5(5) . . ?
N1 C5 C6 119.3(5) . . ?
C4 C5 C6 122.2(5) . . ?
N2 C6 C7 119.2(5) . . ?
N2 C6 C5 118.3(5) . . ?
C7 C6 C5 122.5(5) . . ?
C6 C7 C8 119.7(6) . . ?
C9 C8 C7 119.3(6) . . ?
C10 C9 C8 119.9(6) . . ?
N2 C10 C9 120.1(5) . . ?
N3 C11 C12 120.1(6) . . ?
C11 C12 C13 119.7(5) . . ?
C14 C13 C12 118.7(6) . . ?
C15 C14 C13 120.9(6) . . ?
N3 C15 C14 119.1(5) . . ?
N3 C15 C16 118.1(5) . . ?
C14 C15 C16 122.7(5) . . ?
N4 C16 C17 120.3(5) . . ?
N4 C16 C15 116.8(5) . . ?
C17 C16 C15 122.8(5) . . ?
C16 C17 C18 119.4(6) . . ?
C19 C18 C17 120.3(6) . . ?
C18 C19 C20 118.8(5) . . ?
N4 C20 C19 120.0(6) . . ?
N5 C21 C22 161(3) . . ?

loop_
_geom_bond_atom_site_label_1
_geom_bond_atom_site_label_2
_geom_bond_distance
_geom_bond_site_symmetry_2
_geom_bond_publ_flag
Bi1 O1 2.524(4) . ?
Bi1 Br2 2.6619(8) . ?
Bi1 Br3 2.7065(9) . ?
Bi1 O3 2.710(4) . ?
Bi1 Br1 2.7926(11) . ?
Bi1 Br4 2.9295(11) . ?
Bi2 O2 2.390(4) . ?
Bi2 O4 2.409(4) . ?
Bi2 O3 2.597(4) . ?
Bi2 Br6 2.6497(8) . ?
Bi2 O1 2.669(4) . ?
Bi2 Br5 2.7556(10) . ?
Bi2 Br4 3.1408(10) . ?
O1 N1 1.334(6) . ?
O2 N2 1.350(6) . ?
O3 N3 1.337(6) . ?
O4 N4 1.338(6) . ?
N1 C1 1.351(7) . ?
N1 C5 1.355(7) . ?
N2 C10 1.348(7) . ?
N2 C6 1.353(7) . ?
N3 C11 1.351(7) . ?
N3 C15 1.361(7) . ?
N4 C20 1.352(7) . ?
N4 C16 1.352(7) . ?
C1 C2 1.373(8) . ?
C2 C3 1.395(9) . ?
C3 C4 1.387(8) . ?
C4 C5 1.379(8) . ?
C5 C6 1.464(8) . ?
C6 C7 1.384(8) . ?
C7 C8 1.384(8) . ?
C8 C9 1.382(9) . ?
C9 C10 1.366(9) . ?
C11 C12 1.374(8) . ?
C12 C13 1.385(9) . ?
C13 C14 1.383(9) . ?
C14 C15 1.364(8) . ?
C15 C16 1.476(8) . ?
C16 C17 1.365(8) . ?
C17 C18 1.382(8) . ?
C18 C19 1.374(9) . ?
C19 C20 1.386(9) . ?
N5 C21 1.157(14) . ?
C21 C22 1.536(10) . ?

loop_
_geom_hbond_atom_site_label_D
_geom_hbond_atom_site_label_H
_geom_hbond_atom_site_label_A
_geom_hbond_distance_DH
_geom_hbond_distance_HA
_geom_hbond_distance_DA
_geom_hbond_angle_DHA
_geom_hbond_site_symmetry_A
_geom_hbond_publ_flag
C1 H1 Br1 0.95 2.89 3.635(6) 136.4 2_655 yes
C4 H4 Br5 0.95 3.06 3.885(6) 146.6 7_656 yes
C7 H7 Br3 0.95 3.09 3.963(6) 153.1 4_645 yes
C11 H11 Br1 0.95 3.13 3.669(6) 117.9 . yes
C11 H11 Br1 0.95 2.99 3.671(6) 129.7 2_655 yes
C12 H12 Br1 0.95 3.12 3.733(7) 124.1 2_655 yes
C12 H12 Br2 0.95 3.11 3.962(6) 150.8 3_455 yes
C17 H17 Br1 0.95 3.02 3.713(6) 130.9 4_655 yes
C17 H17 Br2 0.95 3.10 3.738(6) 125.6 4_655 yes

loop_
_geom_torsion_atom_site_label_1
_geom_torsion_atom_site_label_2
_geom_torsion_atom_site_label_3
_geom_torsion_atom_site_label_4
_geom_torsion
_geom_torsion_site_symmetry_1
_geom_torsion_site_symmetry_2
_geom_torsion_site_symmetry_3
_geom_torsion_site_symmetry_4
_geom_torsion_publ_flag
Bi1 O1 N1 C1 -75.6(6) . . . . ?
Bi2 O1 N1 C1 105.2(5) . . . . ?
Bi1 O1 N1 C5 104.2(5) . . . . ?
Bi2 O1 N1 C5 -75.1(5) . . . . ?
Bi2 O2 N2 C10 80.6(5) . . . . ?
Bi2 O2 N2 C6 -100.6(5) . . . . ?
Bi2 O3 N3 C11 -93.4(5) . . . . ?
Bi1 O3 N3 C11 56.9(6) . . . . ?
Bi2 O3 N3 C15 86.6(5) . . . . ?
Bi1 O3 N3 C15 -123.1(5) . . . . ?
Bi2 O4 N4 C20 -83.6(5) . . . . ?
Bi2 O4 N4 C16 99.3(5) . . . . ?
O1 N1 C1 C2 -177.8(5) . . . . ?
C5 N1 C1 C2 2.4(9) . . . . ?
N1 C1 C2 C3 0.2(9) . . . . ?
C1 C2 C3 C4 -1.1(9) . . . . ?
C2 C3 C4 C5 -0.4(9) . . . . ?
O1 N1 C5 C4 176.3(5) . . . . ?
C1 N1 C5 C4 -3.9(8) . . . . ?
O1 N1 C5 C6 -5.8(8) . . . . ?
C1 N1 C5 C6 173.9(5) . . . . ?
C3 C4 C5 N1 2.9(9) . . . . ?
C3 C4 C5 C6 -174.9(6) . . . . ?
C10 N2 C6 C7 0.1(8) . . . . ?
O2 N2 C6 C7 -178.6(5) . . . . ?
C10 N2 C6 C5 178.9(5) . . . . ?
O2 N2 C6 C5 0.1(8) . . . . ?
N1 C5 C6 N2 68.2(7) . . . . ?
C4 C5 C6 N2 -114.1(6) . . . . ?
N1 C5 C6 C7 -113.1(6) . . . . ?
C4 C5 C6 C7 64.7(8) . . . . ?
N2 C6 C7 C8 -0.2(9) . . . . ?
C5 C6 C7 C8 -178.9(6) . . . . ?
C6 C7 C8 C9 0.1(9) . . . . ?
C7 C8 C9 C10 -0.1(10) . . . . ?
O2 N2 C10 C9 178.7(5) . . . . ?
C6 N2 C10 C9 0.0(9) . . . . ?
C8 C9 C10 N2 0.0(10) . . . . ?
O3 N3 C11 C12 -178.1(5) . . . . ?
C15 N3 C11 C12 1.9(8) . . . . ?
N3 C11 C12 C13 1.5(9) . . . . ?
C11 C12 C13 C14 -3.1(10) . . . . ?
C12 C13 C14 C15 1.5(10) . . . . ?
O3 N3 C15 C14 176.4(5) . . . . ?
C11 N3 C15 C14 -3.6(8) . . . . ?
O3 N3 C15 C16 -1.9(7) . . . . ?
C11 N3 C15 C16 178.1(5) . . . . ?
C13 C14 C15 N3 1.8(9) . . . . ?
C13 C14 C15 C16 -179.9(6) . . . . ?
O4 N4 C16 C17 175.7(5) . . . . ?
C20 N4 C16 C17 -1.3(9) . . . . ?
O4 N4 C16 C15 -1.7(7) . . . . ?
C20 N4 C16 C15 -178.7(5) . . . . ?
N3 C15 C16 N4 -63.3(7) . . . . ?
C14 C15 C16 N4 118.4(7) . . . . ?
N3 C15 C16 C17 119.4(6) . . . . ?
C14 C15 C16 C17 -59.0(9) . . . . ?
N4 C16 C17 C18 0.7(9) . . . . ?
C15 C16 C17 C18 177.9(6) . . . . ?
C16 C17 C18 C19 -0.4(9) . . . . ?
C17 C18 C19 C20 0.7(9) . . . . ?
O4 N4 C20 C19 -175.4(5) . . . . ?
C16 N4 C20 C19 1.6(9) . . . . ?
C18 C19 C20 N4 -1.3(9) . . . . ?
